data_7210470
loop_
_publ_author_name
'Zhu, Qilong'
'Sheng, Tianlu'
'Fu, Ruibiao'
'Hu, Shengmin'
'Shen, Chaojun'
'Ma, Xiao'
'Wu, Xintao'

_publ_section_title
;
 Syntheses, structural aspects, luminescence and magnetism of four
 coordination polymers based on a new flexible polycarboxylate
;
_journal_issue 6
_journal_name_full CrystEngComm
_journal_page_first 2096
_journal_paper_doi 10.1039/c0ce00393j
_journal_volume 13
_journal_year 2011
_chemical_formula_sum 'C15 H20 Cd3 N6 O16'
_chemical_formula_weight 877.57
_chemical_name_systematic
;
?
;
_space_group_IT_number 61
_symmetry_cell_setting orthorhombic
_symmetry_space_group_name_Hall '-P 2ac 2ab'
_symmetry_space_group_name_H-M 'P b c a'
_atom_sites_solution_hydrogens geom
_atom_sites_solution_primary direct
_atom_sites_solution_secondary difmap
_audit_creation_method SHELXL-97
_cell_angle_alpha 90.00
_cell_angle_beta 90.00
_cell_angle_gamma 90.00
_cell_formula_units_Z 8
_cell_length_a 9.993(5)
_cell_length_b 20.997(10)
_cell_length_c 22.177(11)
_cell_measurement_reflns_used 10252
_cell_measurement_temperature 293(2)
_cell_measurement_theta_max 27.4719
_cell_measurement_theta_min 3.3583
_cell_volume 4653(4)
_computing_cell_refinement 'CrystalClear (Rigaku/MSC Inc., 2005)'
_computing_data_collection 'CrystalClear (Rigaku/MSC Inc., 2005)'
_computing_structure_refinement 'SHELXL-97 (Sheldrick, 1997)'
_computing_structure_solution 'SHELXS-97 (Sheldrick, 1990)'
_diffrn_ambient_temperature 293(2)
_diffrn_measured_fraction_theta_full 0.971
_diffrn_measured_fraction_theta_max 0.971
_diffrn_radiation_monochromator graphite
_diffrn_radiation_source 'fine-focus sealed tube'
_diffrn_radiation_type MoK\a
_diffrn_radiation_wavelength 0.71073
_diffrn_reflns_av_R_equivalents 0.0667
_diffrn_reflns_av_sigmaI/netI 0.0588
_diffrn_reflns_limit_h_max 12
_diffrn_reflns_limit_h_min -11
_diffrn_reflns_limit_k_max 27
_diffrn_reflns_limit_k_min -27
_diffrn_reflns_limit_l_max 28
_diffrn_reflns_limit_l_min -28
_diffrn_reflns_number 31326
_diffrn_reflns_theta_full 27.66
_diffrn_reflns_theta_max 27.66
_diffrn_reflns_theta_min 2.15
_exptl_absorpt_coefficient_mu 2.813
_exptl_absorpt_correction_T_max 1.0000
_exptl_absorpt_correction_T_min 0.6643
_exptl_absorpt_correction_type multi-scan
_exptl_crystal_colour colorless
_exptl_crystal_density_diffrn 2.505
_exptl_crystal_density_method 'not measured'
_exptl_crystal_description block
_exptl_crystal_F_000 3392
_exptl_crystal_size_max 0.3000
_exptl_crystal_size_mid 0.2000
_exptl_crystal_size_min 0.2000
_refine_diff_density_max 1.781
_refine_diff_density_min -1.289
_refine_diff_density_rms 0.242
_refine_ls_extinction_method none
_refine_ls_goodness_of_fit_ref 1.109
_refine_ls_hydrogen_treatment constr
_refine_ls_matrix_type full
_refine_ls_number_parameters 361
_refine_ls_number_reflns 5268
_refine_ls_number_restraints 0
_refine_ls_restrained_S_all 1.109
_refine_ls_R_factor_all 0.0791
_refine_ls_R_factor_gt 0.0623
_refine_ls_shift/su_max 0.000
_refine_ls_shift/su_mean 0.000
_refine_ls_structure_factor_coef Fsqd
_refine_ls_weighting_details 'calc w=1/[\s^2^(Fo^2^)+(0.0683P)^2^+54.9197P] where P=(Fo^2^+2Fc^2^)/3'
_refine_ls_weighting_scheme calc
_refine_ls_wR_factor_gt 0.1474
_refine_ls_wR_factor_ref 0.1685
_reflns_number_gt 4476
_reflns_number_total 5268
_reflns_threshold_expression >2sigma(I)
_cod_data_source_file c0ce00393j.txt
_cod_data_source_block complex-3
_cod_depositor_comments
;
The following automatic conversions were performed:

'_exptl_absorpt_correction_type' value 'Multi-scan' changed to
'multi-scan' according to the built-in table from CIF Core dictionary
named 'cif_core.dic' version 2.4.1 from 2010-06-29.

Automatic conversion script
Id: cif_fix_values 1891 2012-01-12 08:04:46Z andrius 
;
_cod_original_sg_symbol_H-M Pbca
_cod_database_code 7210470

loop_
_symmetry_equiv_pos_as_xyz
'x, y, z'
'-x+1/2, -y, z+1/2'
'-x, y+1/2, -z+1/2'
'x+1/2, -y+1/2, -z'
'-x, -y, -z'
'x-1/2, y, -z-1/2'
'x, -y-1/2, z-1/2'
'-x-1/2, y-1/2, z'

loop_
_atom_site_label
_atom_site_type_symbol
_atom_site_fract_x
_atom_site_fract_y
_atom_site_fract_z
_atom_site_U_iso_or_equiv
_atom_site_adp_type
_atom_site_occupancy
_atom_site_symmetry_multiplicity
_atom_site_calc_flag
_atom_site_refinement_flags
Cd1 Cd 0.05300(7) 0.06236(3) 0.39032(3) 0.02931(19) Uani 1 1 d .
Cd2 Cd -0.75583(7) 0.32181(3) 0.37062(3) 0.02663(18) Uani 1 1 d .
Cd3 Cd -0.33321(7) 0.08599(3) 0.27423(3) 0.03031(19) Uani 1 1 d .
N3 N -0.3700(7) 0.3102(3) 0.3644(3) 0.0240(14) Uani 1 1 d .
N6 N -0.5521(7) 0.3127(3) 0.2976(3) 0.0221(14) Uani 1 1 d .
O4 O -0.2018(7) 0.0837(3) 0.3586(3) 0.0367(15) Uani 1 1 d .
C1 C -0.4207(9) 0.1868(4) 0.3852(4) 0.0237(17) Uani 1 1 d .
O3 O -0.1420(7) 0.0519(3) 0.4485(3) 0.0361(15) Uani 1 1 d .
N1 N -0.5028(8) 0.2167(3) 0.3452(3) 0.0271(15) Uani 1 1 d .
N5 N -0.1978(8) 0.3028(3) 0.4337(3) 0.0282(15) Uani 1 1 d .
N2 N -0.3182(7) 0.2126(3) 0.4153(3) 0.0230(14) Uani 1 1 d .
N4 N -0.4511(7) 0.1231(3) 0.3964(3) 0.0296(16) Uani 1 1 d .
C7 C -0.2272(10) 0.0734(4) 0.4136(4) 0.0281(18) Uani 1 1 d .
C2 C -0.4674(9) 0.2780(4) 0.3375(3) 0.0233(16) Uani 1 1 d .
C3 C -0.2989(8) 0.2746(4) 0.4033(3) 0.0209(15) Uani 1 1 d .
O7 O -0.6683(7) 0.4174(3) 0.3515(3) 0.0379(15) Uani 1 1 d .
C14 C -0.1698(9) 0.3706(4) 0.4285(4) 0.0293(18) Uani 1 1 d .
H14A H -0.1695 0.3894 0.4685 0.035 Uiso 1 1 calc R
H14B H -0.2410 0.3907 0.4056 0.035 Uiso 1 1 calc R
C8 C -0.6077(8) 0.2768(4) 0.2465(4) 0.0235(16) Uani 1 1 d .
H8A H -0.5352 0.2540 0.2270 0.028 Uiso 1 1 calc R
H8B H -0.6434 0.3069 0.2175 0.028 Uiso 1 1 calc R
C10 C -0.5024(10) 0.3772(4) 0.2821(4) 0.0287(18) Uani 1 1 d .
H10A H -0.5287 0.3876 0.2411 0.034 Uiso 1 1 calc R
H10B H -0.4054 0.3776 0.2840 0.034 Uiso 1 1 calc R
C11 C -0.5586(10) 0.4275(4) 0.3255(4) 0.0270(18) Uani 1 1 d .
C15 C -0.0350(11) 0.3848(4) 0.3976(4) 0.037(2) Uani 1 1 d .
C6 C -0.3653(9) 0.0878(4) 0.4380(4) 0.0286(18) Uani 1 1 d .
H6A H -0.4090 0.0480 0.4481 0.034 Uiso 1 1 calc R
H6B H -0.3561 0.1122 0.4749 0.034 Uiso 1 1 calc R
C12 C -0.1094(10) 0.2622(4) 0.4693(4) 0.0321(19) Uani 1 1 d .
H12A H -0.0327 0.2872 0.4818 0.039 Uiso 1 1 calc R
H12B H -0.0767 0.2282 0.4436 0.039 Uiso 1 1 calc R
O11 O 0.0319(9) 0.3398(4) 0.3785(4) 0.058(2) Uani 1 1 d .
O8 O -0.4919(7) 0.4783(3) 0.3302(3) 0.0385(16) Uani 1 1 d .
O6 O -0.7958(7) 0.2424(3) 0.3039(3) 0.0324(14) Uani 1 1 d .
O2 O -0.5520(7) 0.0736(4) 0.2844(3) 0.0391(16) Uani 1 1 d .
C5 C -0.6311(10) 0.0801(4) 0.3267(4) 0.0313(19) Uani 1 1 d .
C9 C -0.7159(8) 0.2297(4) 0.2621(3) 0.0231(16) Uani 1 1 d .
C4 C -0.5903(9) 0.1025(4) 0.3889(4) 0.0293(18) Uani 1 1 d .
H4A H -0.6481 0.1377 0.4000 0.035 Uiso 1 1 calc R
H4B H -0.6072 0.0682 0.4171 0.035 Uiso 1 1 calc R
C13 C -0.1727(10) 0.2328(4) 0.5249(4) 0.033(2) Uani 1 1 d .
O12 O -0.0172(15) 0.4411(5) 0.3860(8) 0.135(7) Uani 1 1 d .
O9 O -0.2655(7) 0.2595(3) 0.5526(3) 0.0352(15) Uani 1 1 d .
O10 O -0.1196(7) 0.1817(3) 0.5435(3) 0.0367(15) Uani 1 1 d .
O5 O -0.7273(6) 0.1819(3) 0.2280(3) 0.0290(13) Uani 1 1 d .
O1 O -0.7563(6) 0.0712(3) 0.3212(3) 0.0318(14) Uani 1 1 d .
O13 O 0.2009(8) 0.0013(3) 0.4439(3) 0.0391(16) Uani 1 1 d .
O14 O 0.0916(7) 0.1324(3) 0.4689(3) 0.0429(17) Uani 1 1 d .
O15 O -0.2813(10) -0.0212(3) 0.2874(4) 0.064(3) Uani 1 1 d .
O16 O 0.0296(9) 0.1463(4) 0.3244(5) 0.078(3) Uani 1 1 d .

loop_
_atom_site_aniso_label
_atom_site_aniso_U_11
_atom_site_aniso_U_22
_atom_site_aniso_U_33
_atom_site_aniso_U_23
_atom_site_aniso_U_13
_atom_site_aniso_U_12
Cd1 0.0316(4) 0.0293(3) 0.0270(3) 0.0000(2) -0.0005(2) -0.0030(3)
Cd2 0.0277(4) 0.0279(3) 0.0242(3) -0.0025(2) 0.0026(2) -0.0033(2)
Cd3 0.0333(4) 0.0284(3) 0.0292(3) 0.0022(2) 0.0054(3) -0.0033(3)
N3 0.018(4) 0.026(3) 0.028(3) -0.002(2) -0.006(3) 0.000(3)
N6 0.018(4) 0.026(3) 0.023(3) 0.002(2) -0.004(3) -0.001(3)
O4 0.040(4) 0.037(3) 0.034(3) 0.007(3) 0.008(3) 0.003(3)
C1 0.027(5) 0.021(4) 0.024(4) 0.004(3) 0.006(3) 0.000(3)
O3 0.023(3) 0.052(4) 0.033(3) 0.008(3) 0.003(3) 0.010(3)
N1 0.031(4) 0.023(3) 0.027(3) 0.000(3) -0.003(3) -0.001(3)
N5 0.024(4) 0.030(4) 0.031(4) -0.001(3) -0.003(3) -0.003(3)
N2 0.018(4) 0.029(3) 0.022(3) -0.001(2) -0.005(3) 0.001(3)
N4 0.021(4) 0.029(4) 0.038(4) 0.008(3) 0.002(3) -0.008(3)
C7 0.038(5) 0.019(4) 0.027(4) 0.002(3) 0.003(4) -0.001(3)
C2 0.027(5) 0.022(4) 0.021(3) -0.001(3) -0.003(3) 0.000(3)
C3 0.014(4) 0.029(4) 0.020(3) -0.003(3) -0.002(3) 0.000(3)
O7 0.036(4) 0.029(3) 0.049(4) -0.005(3) 0.006(3) -0.003(3)
C14 0.021(5) 0.036(4) 0.031(4) -0.006(3) 0.005(3) -0.004(3)
C8 0.014(4) 0.028(4) 0.028(4) -0.001(3) 0.010(3) -0.004(3)
C10 0.037(5) 0.026(4) 0.024(4) 0.002(3) -0.009(4) 0.001(4)
C11 0.033(5) 0.017(4) 0.030(4) 0.002(3) -0.003(4) 0.000(3)
C15 0.044(6) 0.028(4) 0.038(5) -0.003(4) 0.009(4) -0.010(4)
C6 0.024(5) 0.030(4) 0.032(4) 0.007(3) 0.006(3) -0.003(3)
C12 0.038(5) 0.037(5) 0.021(4) 0.004(3) -0.006(4) -0.002(4)
O11 0.042(5) 0.053(5) 0.078(6) 0.000(4) 0.020(4) 0.003(4)
O8 0.045(4) 0.026(3) 0.045(4) -0.009(3) 0.007(3) -0.005(3)
O6 0.034(4) 0.031(3) 0.032(3) -0.008(2) 0.004(3) 0.000(3)
O2 0.018(4) 0.062(5) 0.038(4) -0.012(3) 0.013(3) -0.007(3)
C5 0.037(6) 0.024(4) 0.032(4) 0.001(3) 0.007(4) 0.005(4)
C9 0.021(4) 0.025(4) 0.023(4) -0.001(3) -0.005(3) -0.001(3)
C4 0.024(5) 0.033(4) 0.030(4) 0.002(3) -0.004(3) -0.004(4)
C13 0.045(6) 0.034(5) 0.020(4) -0.002(3) 0.000(4) -0.006(4)
O12 0.120(11) 0.059(7) 0.226(18) -0.010(8) 0.119(12) -0.027(7)
O9 0.028(4) 0.047(4) 0.031(3) -0.003(3) 0.011(3) 0.009(3)
O10 0.037(4) 0.044(4) 0.029(3) 0.003(3) 0.000(3) 0.007(3)
O5 0.023(3) 0.028(3) 0.036(3) -0.007(2) 0.008(3) -0.008(2)
O1 0.008(3) 0.055(4) 0.033(3) -0.005(3) -0.004(2) -0.006(2)
O13 0.049(5) 0.036(3) 0.033(3) 0.002(3) 0.004(3) 0.005(3)
O14 0.038(4) 0.038(4) 0.052(4) -0.019(3) 0.005(3) -0.004(3)
O15 0.085(7) 0.028(4) 0.080(6) -0.002(4) -0.037(5) -0.005(4)
O16 0.043(5) 0.064(5) 0.126(9) 0.057(6) -0.039(5) -0.022(4)

loop_
_atom_type_symbol
_atom_type_description
_atom_type_scat_dispersion_real
_atom_type_scat_dispersion_imag
_atom_type_scat_source
C C 0.0033 0.0016 'International Tables Vol C Tables 4.2.6.8 and 6.1.1.4'
H H 0.0000 0.0000 'International Tables Vol C Tables 4.2.6.8 and 6.1.1.4'
N N 0.0061 0.0033 'International Tables Vol C Tables 4.2.6.8 and 6.1.1.4'
O O 0.0106 0.0060 'International Tables Vol C Tables 4.2.6.8 and 6.1.1.4'
Cd Cd -0.8075 1.2024 'International Tables Vol C Tables 4.2.6.8 and 6.1.1.4'

loop_
_geom_angle_atom_site_label_1
_geom_angle_atom_site_label_2
_geom_angle_atom_site_label_3
_geom_angle
_geom_angle_site_symmetry_1
_geom_angle_site_symmetry_3
O13 Cd1 O8 92.4(2) . 8
O13 Cd1 O16 145.5(3) . .
O8 Cd1 O16 101.2(3) 8 .
O13 Cd1 O14 81.8(3) . .
O8 Cd1 O14 166.2(3) 8 .
O16 Cd1 O14 90.5(4) . .
O13 Cd1 O3 101.4(2) . .
O8 Cd1 O3 91.5(3) 8 .
O16 Cd1 O3 109.7(3) . .
O14 Cd1 O3 77.5(3) . .
O13 Cd1 O1 82.3(2) . 1_655
O8 Cd1 O1 84.4(2) 8 1_655
O16 Cd1 O1 67.9(3) . 1_655
O14 Cd1 O1 107.1(2) . 1_655
O3 Cd1 O1 174.6(2) . 1_655
O11 Cd2 O7 104.0(3) 1_455 .
O11 Cd2 O6 90.5(3) 1_455 .
O7 Cd2 O6 127.4(2) . .
O11 Cd2 O10 120.7(3) 1_455 4_456
O7 Cd2 O10 87.4(3) . 4_456
O6 Cd2 O10 127.6(2) . 4_456
O11 Cd2 O9 91.6(3) 1_455 4_456
O7 Cd2 O9 141.9(2) . 4_456
O6 Cd2 O9 86.2(2) . 4_456
O10 Cd2 O9 55.1(2) 4_456 4_456
O11 Cd2 N6 146.0(3) 1_455 .
O7 Cd2 N6 69.0(2) . .
O6 Cd2 N6 71.2(2) . .
O10 Cd2 N6 92.8(2) 4_456 .
O9 Cd2 N6 114.7(2) 4_456 .
O11 Cd2 C13 107.7(3) 1_455 4_456
O7 Cd2 C13 115.0(3) . 4_456
O6 Cd2 C13 107.5(2) . 4_456
O10 Cd2 C13 27.8(3) 4_456 4_456
O9 Cd2 C13 27.3(2) 4_456 4_456
N6 Cd2 C13 105.0(3) . 4_456
O2 Cd3 O1 114.4(2) . 6_656
O2 Cd3 O5 124.4(3) . 6_656
O1 Cd3 O5 86.8(2) 6_656 6_656
O2 Cd3 O4 118.8(3) . .
O1 Cd3 O4 124.4(2) 6_656 .
O5 Cd3 O4 76.6(2) 6_656 .
O2 Cd3 O15 95.4(3) . .
O1 Cd3 O15 84.8(3) 6_656 .
O5 Cd3 O15 139.0(3) 6_656 .
O4 Cd3 O15 75.5(3) . .
C2 N3 C3 113.0(7) . .
C2 N6 C8 116.2(6) . .
C2 N6 C10 114.3(6) . .
C8 N6 C10 114.5(6) . .
C2 N6 Cd2 96.7(5) . .
C8 N6 Cd2 102.8(4) . .
C10 N6 Cd2 109.8(5) . .
C7 O4 Cd3 132.7(7) . .
N2 C1 N1 126.9(7) . .
N2 C1 N4 117.8(7) . .
N1 C1 N4 115.3(7) . .
C7 O3 Cd1 101.2(6) . .
C2 N1 C1 111.4(7) . .
C3 N5 C14 122.2(7) . .
C3 N5 C12 117.8(7) . .
C14 N5 C12 119.9(7) . .
C3 N2 C1 113.8(7) . .
C1 N4 C4 118.0(7) . .
C1 N4 C6 118.1(7) . .
C4 N4 C6 118.6(7) . .
O3 C7 O4 121.9(9) . .
O3 C7 C6 118.6(8) . .
O4 C7 C6 119.5(8) . .
N3 C2 N1 128.6(7) . .
N3 C2 N6 117.0(7) . .
N1 C2 N6 114.3(7) . .
N2 C3 N3 126.2(7) . .
N2 C3 N5 115.7(7) . .
N3 C3 N5 118.1(7) . .
C11 O7 Cd2 125.5(5) . .
N5 C14 C15 113.1(7) . .
N6 C8 C9 115.5(6) . .
N6 C10 C11 111.1(7) . .
O7 C11 O8 124.4(8) . .
O7 C11 C10 119.4(7) . .
O8 C11 C10 116.1(8) . .
O11 C15 O12 126.1(11) . .
O11 C15 C14 118.6(8) . .
O12 C15 C14 114.0(10) . .
N4 C6 C7 114.3(7) . .
N5 C12 C13 115.2(8) . .
C15 O11 Cd2 134.0(8) . 1_655
C11 O8 Cd1 123.9(6) . 8_565
C9 O6 Cd2 121.9(5) . .
C5 O2 Cd3 134.2(7) . .
O2 C5 O1 122.7(9) . .
O2 C5 C4 123.6(9) . .
O1 C5 C4 113.6(8) . .
O6 C9 O5 123.8(8) . .
O6 C9 C8 119.2(7) . .
O5 C9 C8 116.6(7) . .
N4 C4 C5 116.9(8) . .
O10 C13 O9 122.2(8) . .
O10 C13 C12 115.8(8) . .
O9 C13 C12 121.8(8) . .
O10 C13 Cd2 59.5(4) . 4_556
O9 C13 Cd2 62.8(5) . 4_556
C12 C13 Cd2 173.2(7) . 4_556
C13 O9 Cd2 89.9(5) . 4_556
C13 O10 Cd2 92.8(5) . 4_556
C9 O5 Cd3 139.3(5) . 6_556
C5 O1 Cd3 113.8(6) . 6_556
C5 O1 Cd1 135.7(6) . 1_455
Cd3 O1 Cd1 109.2(2) 6_556 1_455

loop_
_geom_bond_atom_site_label_1
_geom_bond_atom_site_label_2
_geom_bond_distance
_geom_bond_site_symmetry_2
Cd1 O13 2.289(7) .
Cd1 O8 2.295(6) 8
Cd1 O16 2.301(8) .
Cd1 O14 2.311(6) .
Cd1 O3 2.347(6) .
Cd1 O1 2.453(6) 1_655
Cd2 O11 2.162(9) 1_455
Cd2 O7 2.231(6) .
Cd2 O6 2.265(6) .
Cd2 O10 2.342(7) 4_456
Cd2 O9 2.414(7) 4_456
Cd2 N6 2.608(7) .
Cd2 C13 2.715(9) 4_456
Cd3 O2 2.213(7) .
Cd3 O1 2.273(6) 6_656
Cd3 O5 2.276(6) 6_656
Cd3 O4 2.286(7) .
Cd3 O15 2.329(8) .
N3 C2 1.327(10) .
N3 C3 1.346(10) .
N6 C2 1.424(10) .
N6 C8 1.470(10) .
N6 C10 1.484(10) .
O4 C7 1.265(10) .
C1 N2 1.337(11) .
C1 N1 1.362(11) .
C1 N4 1.393(10) .
O3 C7 1.236(11) .
N1 C2 1.346(10) .
N5 C3 1.351(10) .
N5 C14 1.457(11) .
N5 C12 1.458(11) .
N2 C3 1.343(10) .
N4 C4 1.466(11) .
N4 C6 1.460(11) .
C7 C6 1.513(13) .
O7 C11 1.256(11) .
C14 C15 1.540(13) .
C8 C9 1.506(11) .
C10 C11 1.536(12) .
C11 O8 1.261(10) .
C15 O11 1.232(13) .
C15 O12 1.223(14) .
C12 C13 1.518(11) .
O11 Cd2 2.162(9) 1_655
O8 Cd1 2.295(6) 8_565
O6 C9 1.251(10) .
O2 C5 1.235(11) .
C5 O1 1.270(11) .
C5 C4 1.512(12) .
C9 O5 1.262(9) .
C13 O10 1.266(11) .
C13 O9 1.246(11) .
C13 Cd2 2.715(9) 4_556
O9 Cd2 2.414(7) 4_556
O10 Cd2 2.342(7) 4_556
O5 Cd3 2.276(6) 6_556
O1 Cd3 2.273(6) 6_556
O1 Cd1 2.453(6) 1_455
